data_7151222
loop_
_publ_author_name
'Adams, Harry'
'Jones, Simon'
'Ojea-Jimenez, Isaac'

_publ_section_title
;
 Highly diastereoselective Diels-Alder cycloadditions of
 9R-(1-methoxyethyl)anthracene with p-benzoquinone.
;
_journal_issue 11
_journal_name_full 'Organic &amp; biomolecular chemistry'
_journal_page_first 2296
_journal_page_last 2303
_journal_paper_doi 10.1039/b603819k
_journal_volume 4
_journal_year 2006
_chemical_formula_sum 'C47 H42 Cl2 O6'
_chemical_formula_weight 773.71
_chemical_name_systematic
;
?
;
_space_group_IT_number 15
_symmetry_cell_setting monoclinic
_symmetry_space_group_name_Hall '-C 2yc'
_symmetry_space_group_name_H-M 'C 1 2/c 1'
_atom_sites_solution_hydrogens geom
_atom_sites_solution_primary direct
_atom_sites_solution_secondary difmap
_audit_creation_method SHELXL-97
_cell_angle_alpha 90.00
_cell_angle_beta 97.819(2)
_cell_angle_gamma 90.00
_cell_formula_units_Z 4
_cell_length_a 13.5591(16)
_cell_length_b 9.7766(12)
_cell_length_c 27.715(3)
_cell_measurement_reflns_used 2831
_cell_measurement_temperature 150(2)
_cell_measurement_theta_max 52.862
_cell_measurement_theta_min 5.153
_cell_volume 3639.8(7)
_computing_cell_refinement 'Bruker XSCANS'
_computing_data_collection 'Bruker XSCANS'
_computing_data_reduction 'Bruker SHELXTL'
_computing_molecular_graphics 'Bruker SHELXTL'
_computing_publication_material 'Bruker SHELXTL'
_computing_structure_refinement 'SHELXL-97 (Sheldrick, 1997)'
_computing_structure_solution 'SHELXS-97 (Sheldrick, 1990)'
_diffrn_ambient_temperature 150(2)
_diffrn_detector_area_resol_mean 100
_diffrn_measured_fraction_theta_full 1.000
_diffrn_measured_fraction_theta_max 0.909
_diffrn_measurement_device_type 'Bruker smart'
_diffrn_measurement_method '\w scans'
_diffrn_radiation_monochromator graphite
_diffrn_radiation_source 'fine-focus sealed tube'
_diffrn_radiation_type MoK\a
_diffrn_radiation_wavelength 0.71073
_diffrn_reflns_av_R_equivalents 0.0443
_diffrn_reflns_av_sigmaI/netI 0.0573
_diffrn_reflns_limit_h_max 18
_diffrn_reflns_limit_h_min -17
_diffrn_reflns_limit_k_max 13
_diffrn_reflns_limit_k_min -12
_diffrn_reflns_limit_l_max 35
_diffrn_reflns_limit_l_min -35
_diffrn_reflns_number 12893
_diffrn_reflns_theta_full 25.00
_diffrn_reflns_theta_max 28.52
_diffrn_reflns_theta_min 1.48
_diffrn_standards_decay_% 0
_diffrn_standards_number 0
_exptl_absorpt_coefficient_mu 0.233
_exptl_absorpt_correction_T_max 0.9420
_exptl_absorpt_correction_T_min 0.9292
_exptl_absorpt_correction_type multi-scan
_exptl_absorpt_process_details sadabs
_exptl_crystal_colour COLOURLESS
_exptl_crystal_density_diffrn 1.412
_exptl_crystal_density_method 'not measured'
_exptl_crystal_description BLOCK
_exptl_crystal_F_000 1624
_exptl_crystal_size_max 0.32
_exptl_crystal_size_mid 0.30
_exptl_crystal_size_min 0.26
_refine_diff_density_max 0.340
_refine_diff_density_min -0.262
_refine_diff_density_rms 0.063
_refine_ls_extinction_method none
_refine_ls_goodness_of_fit_ref 1.042
_refine_ls_hydrogen_treatment constr
_refine_ls_matrix_type full
_refine_ls_number_parameters 251
_refine_ls_number_reflns 4210
_refine_ls_number_restraints 0
_refine_ls_restrained_S_all 1.042
_refine_ls_R_factor_all 0.0831
_refine_ls_R_factor_gt 0.0480
_refine_ls_shift/su_max 0.001
_refine_ls_shift/su_mean 0.000
_refine_ls_structure_factor_coef Fsqd
_refine_ls_weighting_details 'calc w=1/[\s^2^(Fo^2^)+(0.0539P)^2^+1.6220P] where P=(Fo^2^+2Fc^2^)/3'
_refine_ls_weighting_scheme calc
_refine_ls_wR_factor_gt 0.1064
_refine_ls_wR_factor_ref 0.1205
_reflns_number_gt 2849
_reflns_number_total 4210
_reflns_threshold_expression >2sigma(I)
_cod_data_source_file b603819k.txt
_cod_data_source_block osj5m
_cod_depositor_comments
;
The following automatic conversions were performed:
'_symmetry_cell_setting' value 'Monoclinic' changed to 'monoclinic'
according to '/home/saulius/struct/CIF-dictionaries/cif_core.dic'
dictionary named 'cif_core.dic' version 2.4.1 from 2010-06-29.

Automatic conversion script
Id: cif_fix_enum 1527 2010-12-29 10:47:43Z saulius 
;
_cod_original_cell_volume 3639.8(8)
_cod_original_sg_symbol_H-M C2/c
_cod_database_code 7151222

loop_
_symmetry_equiv_pos_as_xyz
'x, y, z'
'-x, y, -z+1/2'
'x+1/2, y+1/2, z'
'-x+1/2, y+1/2, -z+1/2'
'-x, -y, -z'
'x, -y, z-1/2'
'-x+1/2, -y+1/2, -z'
'x+1/2, -y+1/2, z-1/2'

loop_
_atom_site_label
_atom_site_type_symbol
_atom_site_fract_x
_atom_site_fract_y
_atom_site_fract_z
_atom_site_U_iso_or_equiv
_atom_site_adp_type
_atom_site_occupancy
_atom_site_symmetry_multiplicity
_atom_site_calc_flag
_atom_site_refinement_flags
_atom_site_disorder_assembly
_atom_site_disorder_group
O1 O 0.12519(11) 0.81213(15) 0.50144(5) 0.0259(4) Uani 1 1 d . . .
O2 O 0.31439(12) 0.36363(15) 0.55618(5) 0.0279(4) Uani 1 1 d . . .
O3 O 0.16602(11) 0.99246(13) 0.59404(5) 0.0216(3) Uani 1 1 d . . .
C1 C 0.25557(15) 0.8761(2) 0.69123(7) 0.0180(4) Uani 1 1 d . . .
H1 H 0.2271 0.9631 0.6828 0.022 Uiso 1 1 calc R . .
C2 C 0.32371(16) 0.8605(2) 0.73319(7) 0.0215(5) Uani 1 1 d . . .
H2 H 0.3392 0.9366 0.7542 0.026 Uiso 1 1 calc R . .
C3 C 0.36916(15) 0.7359(2) 0.74484(7) 0.0216(5) Uani 1 1 d . . .
H3 H 0.4153 0.7270 0.7737 0.026 Uiso 1 1 calc R . .
C4 C 0.34741(15) 0.6239(2) 0.71445(7) 0.0201(5) Uani 1 1 d . . .
H4 H 0.3801 0.5389 0.7217 0.024 Uiso 1 1 calc R . .
C5 C 0.08430(16) 0.3922(2) 0.63818(7) 0.0186(4) Uani 1 1 d . . .
H5 H 0.1198 0.3096 0.6459 0.022 Uiso 1 1 calc R . .
C6 C -0.01957(16) 0.3932(2) 0.63245(7) 0.0215(5) Uani 1 1 d . . .
H6 H -0.0550 0.3117 0.6374 0.026 Uiso 1 1 calc R . .
C7 C -0.07083(16) 0.5131(2) 0.61949(7) 0.0205(5) Uani 1 1 d . . .
H7 H -0.1416 0.5130 0.6150 0.025 Uiso 1 1 calc R . .
C8 C -0.01978(15) 0.6335(2) 0.61291(7) 0.0169(4) Uani 1 1 d . . .
H8 H -0.0556 0.7146 0.6031 0.020 Uiso 1 1 calc R . .
C9 C 0.15215(14) 0.75742(19) 0.61565(7) 0.0145(4) Uani 1 1 d . . .
C10 C 0.24682(15) 0.5261(2) 0.63739(7) 0.0155(4) Uani 1 1 d . . .
H10 H 0.2811 0.4378 0.6472 0.019 Uiso 1 1 calc R . .
C11 C 0.22949(14) 0.7627(2) 0.66166(7) 0.0148(4) Uani 1 1 d . . .
C12 C 0.27743(14) 0.6380(2) 0.67350(7) 0.0154(4) Uani 1 1 d . . .
C13 C 0.13523(15) 0.5124(2) 0.63254(7) 0.0154(4) Uani 1 1 d . . .
C14 C 0.08390(14) 0.6353(2) 0.62067(6) 0.0142(4) Uani 1 1 d . . .
C15 C 0.21566(14) 0.7147(2) 0.57314(7) 0.0151(4) Uani 1 1 d . . .
H15 H 0.2663 0.7880 0.5710 0.018 Uiso 1 1 calc R . .
C16 C 0.27322(15) 0.57935(19) 0.58713(7) 0.0153(4) Uani 1 1 d . . .
H16 H 0.3459 0.6017 0.5917 0.018 Uiso 1 1 calc R . .
C17 C 0.15019(15) 0.7085(2) 0.52419(7) 0.0174(4) Uani 1 1 d . . .
C18 C 0.25763(16) 0.4605(2) 0.55169(7) 0.0184(4) Uani 1 1 d . . .
C19 C 0.11914(16) 0.5749(2) 0.50252(7) 0.0210(5) Uani 1 1 d . . .
H19 H 0.0602 0.5702 0.4797 0.025 Uiso 1 1 calc R . .
C20 C 0.17044(16) 0.4608(2) 0.51370(7) 0.0230(5) Uani 1 1 d . . .
H20 H 0.1506 0.3784 0.4970 0.028 Uiso 1 1 calc R . .
C21 C 0.09511(15) 0.89166(19) 0.60399(7) 0.0168(4) Uani 1 1 d . . .
H21 H 0.0474 0.8774 0.5736 0.020 Uiso 1 1 calc R . .
C22 C 0.03530(16) 0.9411(2) 0.64397(8) 0.0224(5) Uani 1 1 d . . .
H22A H 0.0428 1.0403 0.6478 0.034 Uiso 1 1 calc R . .
H22B H 0.0602 0.8958 0.6748 0.034 Uiso 1 1 calc R . .
H22C H -0.0352 0.9186 0.6348 0.034 Uiso 1 1 calc R . .
C23 C 0.12347(18) 1.0959(2) 0.56143(8) 0.0281(5) Uani 1 1 d . . .
H23A H 0.0697 1.1418 0.5754 0.042 Uiso 1 1 calc R . .
H23B H 0.0967 1.0542 0.5302 0.042 Uiso 1 1 calc R . .
H23C H 0.1748 1.1629 0.5562 0.042 Uiso 1 1 calc R . .
Cl1 Cl 0.10690(5) 0.72520(6) 0.76752(2) 0.03581(18) Uani 1 1 d . . .
C1S C 0.0000 0.6254(3) 0.7500 0.0288(7) Uani 1 2 d S . .
H1S1 H -0.0117 0.5657 0.7775 0.035 Uiso 0.50 1 calc PR . .
H1S2 H 0.0117 0.5657 0.7225 0.035 Uiso 0.50 1 calc PR . .

loop_
_atom_site_aniso_label
_atom_site_aniso_U_11
_atom_site_aniso_U_22
_atom_site_aniso_U_33
_atom_site_aniso_U_23
_atom_site_aniso_U_13
_atom_site_aniso_U_12
O1 0.0339(9) 0.0249(8) 0.0189(8) 0.0043(6) 0.0041(7) 0.0080(7)
O2 0.0350(10) 0.0227(8) 0.0254(8) -0.0030(7) 0.0020(7) 0.0098(7)
O3 0.0240(8) 0.0142(7) 0.0268(8) 0.0047(6) 0.0046(6) -0.0009(6)
C1 0.0170(11) 0.0199(11) 0.0179(10) -0.0010(8) 0.0056(8) -0.0009(9)
C2 0.0210(11) 0.0256(12) 0.0185(10) -0.0057(9) 0.0044(9) -0.0077(9)
C3 0.0155(10) 0.0340(13) 0.0150(10) -0.0014(9) 0.0007(8) -0.0029(9)
C4 0.0182(11) 0.0240(11) 0.0180(10) 0.0008(9) 0.0027(8) 0.0015(9)
C5 0.0249(12) 0.0184(11) 0.0128(10) -0.0004(8) 0.0031(8) -0.0021(9)
C6 0.0264(12) 0.0210(11) 0.0179(10) -0.0017(8) 0.0054(9) -0.0104(9)
C7 0.0154(11) 0.0306(12) 0.0161(10) -0.0036(9) 0.0048(8) -0.0056(9)
C8 0.0155(11) 0.0200(10) 0.0150(10) 0.0007(8) 0.0015(8) 0.0002(8)
C9 0.0155(10) 0.0148(10) 0.0137(9) -0.0005(7) 0.0036(8) -0.0013(8)
C10 0.0172(10) 0.0138(10) 0.0153(10) 0.0015(8) 0.0011(8) 0.0022(8)
C11 0.0129(10) 0.0190(10) 0.0130(10) 0.0009(8) 0.0039(8) -0.0028(8)
C12 0.0140(10) 0.0181(10) 0.0148(10) -0.0004(8) 0.0044(8) -0.0018(8)
C13 0.0186(10) 0.0183(10) 0.0095(9) -0.0003(8) 0.0024(8) -0.0003(8)
C14 0.0166(11) 0.0171(10) 0.0090(9) -0.0014(7) 0.0021(8) -0.0022(8)
C15 0.0149(10) 0.0162(10) 0.0151(10) 0.0011(8) 0.0047(8) -0.0008(8)
C16 0.0143(10) 0.0165(10) 0.0155(10) -0.0008(8) 0.0033(8) 0.0003(8)
C17 0.0165(11) 0.0216(11) 0.0154(10) 0.0014(8) 0.0068(8) 0.0027(9)
C18 0.0242(11) 0.0173(11) 0.0147(10) 0.0009(8) 0.0066(8) 0.0001(9)
C19 0.0201(11) 0.0281(12) 0.0144(10) -0.0008(9) 0.0016(8) -0.0029(10)
C20 0.0274(12) 0.0225(11) 0.0187(11) -0.0030(9) 0.0020(9) -0.0059(10)
C21 0.0168(11) 0.0149(10) 0.0186(10) 0.0011(8) 0.0022(8) 0.0004(8)
C22 0.0212(11) 0.0226(11) 0.0243(11) -0.0021(9) 0.0062(9) 0.0043(9)
C23 0.0433(15) 0.0171(11) 0.0246(12) 0.0036(9) 0.0070(10) 0.0032(10)
Cl1 0.0337(4) 0.0316(3) 0.0448(4) -0.0016(3) 0.0148(3) -0.0090(3)
C1S 0.0338(19) 0.0199(16) 0.0323(18) 0.000 0.0032(15) 0.000

loop_
_atom_type_symbol
_atom_type_description
_atom_type_scat_dispersion_real
_atom_type_scat_dispersion_imag
_atom_type_scat_source
C C 0.0033 0.0016 'International Tables Vol C Tables 4.2.6.8 and 6.1.1.4'
H H 0.0000 0.0000 'International Tables Vol C Tables 4.2.6.8 and 6.1.1.4'
O O 0.0106 0.0060 'International Tables Vol C Tables 4.2.6.8 and 6.1.1.4'
Cl Cl 0.1484 0.1585 'International Tables Vol C Tables 4.2.6.8 and 6.1.1.4'

loop_
_geom_angle_atom_site_label_1
_geom_angle_atom_site_label_2
_geom_angle_atom_site_label_3
_geom_angle
_geom_angle_site_symmetry_1
_geom_angle_site_symmetry_3
_geom_angle_publ_flag
C23 O3 C21 112.75(16) . . ?
C2 C1 C11 119.35(19) . . ?
C2 C1 H1 120.3 . . ?
C11 C1 H1 120.3 . . ?
C3 C2 C1 121.03(19) . . ?
C3 C2 H2 119.5 . . ?
C1 C2 H2 119.5 . . ?
C2 C3 C4 120.12(19) . . ?
C2 C3 H3 119.9 . . ?
C4 C3 H3 119.9 . . ?
C12 C4 C3 118.96(19) . . ?
C12 C4 H4 120.5 . . ?
C3 C4 H4 120.5 . . ?
C13 C5 C6 119.6(2) . . ?
C13 C5 H5 120.2 . . ?
C6 C5 H5 120.2 . . ?
C7 C6 C5 119.89(19) . . ?
C7 C6 H6 120.1 . . ?
C5 C6 H6 120.1 . . ?
C6 C7 C8 120.62(19) . . ?
C6 C7 H7 119.7 . . ?
C8 C7 H7 119.7 . . ?
C7 C8 C14 120.04(19) . . ?
C7 C8 H8 120.0 . . ?
C14 C8 H8 120.0 . . ?
C14 C9 C21 113.13(16) . . ?
C14 C9 C11 107.67(15) . . ?
C21 C9 C11 114.41(16) . . ?
C14 C9 C15 104.80(15) . . ?
C21 C9 C15 111.89(15) . . ?
C11 C9 C15 104.11(15) . . ?
C12 C10 C13 107.87(16) . . ?
C12 C10 C16 105.85(15) . . ?
C13 C10 C16 107.28(15) . . ?
C12 C10 H10 111.8 . . ?
C13 C10 H10 111.8 . . ?
C16 C10 H10 111.8 . . ?
C1 C11 C12 118.81(18) . . ?
C1 C11 C9 127.11(18) . . ?
C12 C11 C9 114.08(16) . . ?
C4 C12 C11 121.60(18) . . ?
C4 C12 C10 124.76(18) . . ?
C11 C12 C10 113.63(17) . . ?
C5 C13 C14 120.94(19) . . ?
C5 C13 C10 125.19(18) . . ?
C14 C13 C10 113.86(17) . . ?
C8 C14 C13 118.85(18) . . ?
C8 C14 C9 127.36(18) . . ?
C13 C14 C9 113.74(17) . . ?
C17 C15 C16 113.62(16) . . ?
C17 C15 C9 111.05(15) . . ?
C16 C15 C9 109.79(15) . . ?
C17 C15 H15 107.4 . . ?
C16 C15 H15 107.4 . . ?
C9 C15 H15 107.4 . . ?
C18 C16 C15 117.92(16) . . ?
C18 C16 C10 106.91(15) . . ?
C15 C16 C10 109.57(15) . . ?
C18 C16 H16 107.3 . . ?
C15 C16 H16 107.3 . . ?
C10 C16 H16 107.3 . . ?
O1 C17 C19 118.84(18) . . ?
O1 C17 C15 121.18(18) . . ?
C19 C17 C15 119.94(17) . . ?
O2 C18 C20 120.69(19) . . ?
O2 C18 C16 119.98(18) . . ?
C20 C18 C16 119.25(18) . . ?
C20 C19 C17 122.48(19) . . ?
C20 C19 H19 118.8 . . ?
C17 C19 H19 118.8 . . ?
C19 C20 C18 120.86(19) . . ?
C19 C20 H20 119.6 . . ?
C18 C20 H20 119.6 . . ?
O3 C21 C9 107.28(15) . . ?
O3 C21 C22 110.91(16) . . ?
C9 C21 C22 114.64(16) . . ?
O3 C21 H21 107.9 . . ?
C9 C21 H21 107.9 . . ?
C22 C21 H21 107.9 . . ?
C21 C22 H22A 109.5 . . ?
C21 C22 H22B 109.5 . . ?
H22A C22 H22B 109.5 . . ?
C21 C22 H22C 109.5 . . ?
H22A C22 H22C 109.5 . . ?
H22B C22 H22C 109.5 . . ?
O3 C23 H23A 109.5 . . ?
O3 C23 H23B 109.5 . . ?
H23A C23 H23B 109.5 . . ?
O3 C23 H23C 109.5 . . ?
H23A C23 H23C 109.5 . . ?
H23B C23 H23C 109.5 . . ?
Cl1 C1S Cl1 112.66(17) . 2_556 ?
Cl1 C1S H1S1 109.1 . . ?
Cl1 C1S H1S1 109.1 2_556 . ?
Cl1 C1S H1S2 109.1 . . ?
Cl1 C1S H1S2 109.1 2_556 . ?
H1S1 C1S H1S2 107.8 . . ?

loop_
_geom_bond_atom_site_label_1
_geom_bond_atom_site_label_2
_geom_bond_distance
_geom_bond_site_symmetry_2
_geom_bond_publ_flag
O1 C17 1.217(2) . ?
O2 C18 1.216(2) . ?
O3 C23 1.425(2) . ?
O3 C21 1.430(2) . ?
C1 C2 1.392(3) . ?
C1 C11 1.395(3) . ?
C1 H1 0.9500 . ?
C2 C3 1.383(3) . ?
C2 H2 0.9500 . ?
C3 C4 1.389(3) . ?
C3 H3 0.9500 . ?
C4 C12 1.384(3) . ?
C4 H4 0.9500 . ?
C5 C13 1.382(3) . ?
C5 C6 1.396(3) . ?
C5 H5 0.9500 . ?
C6 C7 1.385(3) . ?
C6 H6 0.9500 . ?
C7 C8 1.390(3) . ?
C7 H7 0.9500 . ?
C8 C14 1.393(3) . ?
C8 H8 0.9500 . ?
C9 C14 1.528(3) . ?
C9 C21 1.535(3) . ?
C9 C11 1.538(3) . ?
C9 C15 1.606(3) . ?
C10 C12 1.503(3) . ?
C10 C13 1.507(3) . ?
C10 C16 1.573(3) . ?
C10 H10 1.0000 . ?
C11 C12 1.399(3) . ?
C13 C14 1.405(3) . ?
C15 C17 1.518(3) . ?
C15 C16 1.558(3) . ?
C15 H15 1.0000 . ?
C16 C18 1.518(3) . ?
C16 H16 1.0000 . ?
C17 C19 1.475(3) . ?
C18 C20 1.472(3) . ?
C19 C20 1.328(3) . ?
C19 H19 0.9500 . ?
C20 H20 0.9500 . ?
C21 C22 1.537(3) . ?
C21 H21 1.0000 . ?
C22 H22A 0.9800 . ?
C22 H22B 0.9800 . ?
C22 H22C 0.9800 . ?
C23 H23A 0.9800 . ?
C23 H23B 0.9800 . ?
C23 H23C 0.9800 . ?
Cl1 C1S 1.7600(19) . ?
C1S Cl1 1.7600(18) 2_556 ?
C1S H1S1 0.9900 . ?
C1S H1S2 0.9900 . ?

loop_
_geom_torsion_atom_site_label_1
_geom_torsion_atom_site_label_2
_geom_torsion_atom_site_label_3
_geom_torsion_atom_site_label_4
_geom_torsion
_geom_torsion_site_symmetry_1
_geom_torsion_site_symmetry_2
_geom_torsion_site_symmetry_3
_geom_torsion_site_symmetry_4
_geom_torsion_publ_flag
C11 C1 C2 C3 2.9(3) . . . . ?
C1 C2 C3 C4 0.2(3) . . . . ?
C2 C3 C4 C12 -2.2(3) . . . . ?
C13 C5 C6 C7 2.3(3) . . . . ?
C5 C6 C7 C8 -1.1(3) . . . . ?
C6 C7 C8 C14 -1.8(3) . . . . ?
C2 C1 C11 C12 -3.9(3) . . . . ?
C2 C1 C11 C9 176.56(18) . . . . ?
C14 C9 C11 C1 -130.4(2) . . . . ?
C21 C9 C11 C1 -3.7(3) . . . . ?
C15 C9 C11 C1 118.7(2) . . . . ?
C14 C9 C11 C12 50.1(2) . . . . ?
C21 C9 C11 C12 176.79(16) . . . . ?
C15 C9 C11 C12 -60.8(2) . . . . ?
C3 C4 C12 C11 1.1(3) . . . . ?
C3 C4 C12 C10 179.77(18) . . . . ?
C1 C11 C12 C4 2.0(3) . . . . ?
C9 C11 C12 C4 -178.42(17) . . . . ?
C1 C11 C12 C10 -176.84(17) . . . . ?
C9 C11 C12 C10 2.7(2) . . . . ?
C13 C10 C12 C4 125.8(2) . . . . ?
C16 C10 C12 C4 -119.6(2) . . . . ?
C13 C10 C12 C11 -55.4(2) . . . . ?
C16 C10 C12 C11 59.2(2) . . . . ?
C6 C5 C13 C14 -0.6(3) . . . . ?
C6 C5 C13 C10 -179.64(18) . . . . ?
C12 C10 C13 C5 -126.6(2) . . . . ?
C16 C10 C13 C5 119.8(2) . . . . ?
C12 C10 C13 C14 54.3(2) . . . . ?
C16 C10 C13 C14 -59.3(2) . . . . ?
C7 C8 C14 C13 3.4(3) . . . . ?
C7 C8 C14 C9 -179.51(18) . . . . ?
C5 C13 C14 C8 -2.3(3) . . . . ?
C10 C13 C14 C8 176.88(16) . . . . ?
C5 C13 C14 C9 -179.69(17) . . . . ?
C10 C13 C14 C9 -0.6(2) . . . . ?
C21 C9 C14 C8 4.3(3) . . . . ?
C11 C9 C14 C8 131.74(19) . . . . ?
C15 C9 C14 C8 -117.8(2) . . . . ?
C21 C9 C14 C13 -178.50(16) . . . . ?
C11 C9 C14 C13 -51.1(2) . . . . ?
C15 C9 C14 C13 59.34(19) . . . . ?
C14 C9 C15 C17 68.60(19) . . . . ?
C21 C9 C15 C17 -54.4(2) . . . . ?
C11 C9 C15 C17 -178.44(16) . . . . ?
C14 C9 C15 C16 -57.90(19) . . . . ?
C21 C9 C15 C16 179.14(15) . . . . ?
C11 C9 C15 C16 55.07(19) . . . . ?
C17 C15 C16 C18 -0.3(2) . . . . ?
C9 C15 C16 C18 124.74(18) . . . . ?
C17 C15 C16 C10 -122.83(17) . . . . ?
C9 C15 C16 C10 2.2(2) . . . . ?
C12 C10 C16 C18 171.67(16) . . . . ?
C13 C10 C16 C18 -73.35(19) . . . . ?
C12 C10 C16 C15 -59.47(19) . . . . ?
C13 C10 C16 C15 55.5(2) . . . . ?
C16 C15 C17 O1 -157.32(18) . . . . ?
C9 C15 C17 O1 78.3(2) . . . . ?
C16 C15 C17 C19 20.2(2) . . . . ?
C9 C15 C17 C19 -104.2(2) . . . . ?
C15 C16 C18 O2 165.63(18) . . . . ?
C10 C16 C18 O2 -70.5(2) . . . . ?
C15 C16 C18 C20 -17.5(3) . . . . ?
C10 C16 C18 C20 106.32(19) . . . . ?
O1 C17 C19 C20 153.4(2) . . . . ?
C15 C17 C19 C20 -24.2(3) . . . . ?
C17 C19 C20 C18 5.0(3) . . . . ?
O2 C18 C20 C19 -167.2(2) . . . . ?
C16 C18 C20 C19 16.0(3) . . . . ?
C23 O3 C21 C9 151.55(16) . . . . ?
C23 O3 C21 C22 -82.6(2) . . . . ?
C14 C9 C21 O3 -172.59(14) . . . . ?
C11 C9 C21 O3 63.6(2) . . . . ?
C15 C9 C21 O3 -54.5(2) . . . . ?
C14 C9 C21 C22 63.8(2) . . . . ?
C11 C9 C21 C22 -60.0(2) . . . . ?
C15 C9 C21 C22 -178.12(16) . . . . ?
